data_8103422
loop_
_publ_author_name
'Klepp, K.O.'
'Sparlinek, W.'

_publ_section_title
;
 Crystal structure of potassium telluro triargentate(I), K Ag3 Te2
;
_journal_name_full 'Zeitschrift fuer Kristallographie (149,1979-)'
_journal_page_first 393
_journal_page_last 393
_journal_paper_doi 10.1524/zkri.1996.211.6.393
_journal_volume 211
_journal_year 1996
_chemical_formula_sum 'Ag3 K Te2'
_chemical_name_systematic 'K (Ag3 Te2)'
_space_group_IT_number 12
_symmetry_space_group_name_Hall '-C 2y'
_symmetry_space_group_name_H-M 'C 1 2/m 1'
_cell_angle_alpha 90
_cell_angle_beta 113.33
_cell_angle_gamma 90
_cell_formula_units_Z 4
_cell_length_a 17.43
_cell_length_b 4.587
_cell_length_c 9.044
_cell_volume 663.961
_citation_journal_id_ASTM ZEKRDZ
_cod_data_source_file silver3-x_47.cif
_cod_data_source_block Ag3K1Te2
_cod_original_cell_volume 663.9608
_cod_original_formula_sum 'Ag3 K1 Te2'
_cod_database_code 8103422

loop_
_symmetry_equiv_pos_as_xyz
x,y,z
-x,y,-z
-x,-y,-z
x,-y,z
x+1/2,y+1/2,z
-x+1/2,y+1/2,-z
-x+1/2,-y+1/2,-z
x+1/2,-y+1/2,z

loop_
_atom_site_label
_atom_site_type_symbol
_atom_site_fract_x
_atom_site_fract_y
_atom_site_fract_z
_atom_site_occupancy
_atom_site_U_iso_or_equiv
Ag3 Ag+1 0.0627 0 0.0482 1 0.0
Ag2 Ag+1 0.6925 0 0.4579 1 0.0
K1 K+1 0.1339 0 0.0477 1 0.0
Te1 Te-2 0.2058 0 0.7101 1 0.0
Ag1 Ag+1 0.5893 0 0.6289 1 0.0
Te2 Te-2 0.5175 0 0.221 1 0.0
